data_7132646
loop_
_publ_author_name
'Chen, Jianai'
'Wang, Haiyang'
'Yu, Yue'
'Liu, Jin'
'Zhao, Fengyi'
'Li, Weijun'
'Dong, Yujie'

_publ_section_title
;
 Sulphur-induced structural rearrangement in the self-sensitization
 photo-oxidation behaviour of phenothiazine-imidazole molecules.
;
_journal_issue 14
_journal_name_full 'Chemical communications (Cambridge, England)'
_journal_page_first 1888
_journal_page_last 1891
_journal_paper_doi 10.1039/d3cc06031d
_journal_volume 60
_journal_year 2024
_chemical_formula_moiety 'C39 H27 N3 O'
_chemical_formula_sum 'C39 H27 N3 O'
_chemical_formula_weight 553.63
_space_group_crystal_system monoclinic
_space_group_IT_number 14
_space_group_name_Hall '-P 2ybc'
_space_group_name_H-M_alt 'P 1 21/c 1'
_atom_sites_solution_hydrogens geom
_atom_sites_solution_primary dual
_audit_creation_date 2019-12-10
_audit_creation_method
;
Olex2 1.2
(compiled 2018.05.29 svn.r3508 for OlexSys, GUI svn.r5506)
;
_audit_update_record
;
2023-11-10 deposited with the CCDC.	2024-01-16 downloaded from the CCDC.
;
_cell_angle_alpha 90
_cell_angle_beta 102.743(3)
_cell_angle_gamma 90
_cell_formula_units_Z 4
_cell_length_a 14.239(2)
_cell_length_b 8.5693(12)
_cell_length_c 23.345(3)
_cell_measurement_reflns_used 1719
_cell_measurement_temperature 296(2)
_cell_measurement_theta_max 20.02
_cell_measurement_theta_min 2.54
_cell_volume 2778.4(7)
_computing_cell_refinement 'SAINT v8.34A (Bruker, 2013)'
_computing_data_reduction 'SAINT v8.34A (Bruker, 2013)'
_computing_molecular_graphics 'Olex2 (Dolomanov et al., 2009)'
_computing_publication_material 'Olex2 (Dolomanov et al., 2009)'
_computing_structure_refinement 'ShelXL (Sheldrick, 2015)'
_computing_structure_solution 'ShelXT (Sheldrick, 2015)'
_diffrn_ambient_temperature 296.15
_diffrn_measured_fraction_theta_full 0.997
_diffrn_measured_fraction_theta_max 0.980
_diffrn_measurement_device_type 'Bruker APEX-II CCD'
_diffrn_measurement_method '\f and \w scans'
_diffrn_radiation_type MoK\a
_diffrn_radiation_wavelength 0.71073
_diffrn_reflns_av_R_equivalents 0.0609
_diffrn_reflns_av_unetI/netI 0.0853
_diffrn_reflns_Laue_measured_fraction_full 0.997
_diffrn_reflns_Laue_measured_fraction_max 0.980
_diffrn_reflns_limit_h_max 16
_diffrn_reflns_limit_h_min -18
_diffrn_reflns_limit_k_max 11
_diffrn_reflns_limit_k_min -10
_diffrn_reflns_limit_l_max 30
_diffrn_reflns_limit_l_min -23
_diffrn_reflns_number 16381
_diffrn_reflns_point_group_measured_fraction_full 0.997
_diffrn_reflns_point_group_measured_fraction_max 0.980
_diffrn_reflns_theta_full 25.242
_diffrn_reflns_theta_max 27.595
_diffrn_reflns_theta_min 2.551
_diffrn_standards_number 0
_exptl_absorpt_coefficient_mu 0.080
_exptl_absorpt_correction_T_max 0.7456
_exptl_absorpt_correction_T_min 0.6722
_exptl_absorpt_correction_type multi-scan
_exptl_absorpt_process_details
;
SADABS-2014/5 (Bruker,2014/5) was used for absorption correction.
wR2(int) was 0.0723 before and 0.0456 after correction.
The Ratio of minimum to maximum transmission is 0.9016.
The \l/2 correction factor is 0.00150.
;
_exptl_crystal_density_diffrn 1.324
_exptl_crystal_description rodlike
_exptl_crystal_F_000 1160
_refine_diff_density_max 0.187
_refine_diff_density_min -0.215
_refine_diff_density_rms 0.040
_refine_ls_extinction_method none
_refine_ls_goodness_of_fit_ref 0.997
_refine_ls_hydrogen_treatment constr
_refine_ls_matrix_type full
_refine_ls_number_parameters 388
_refine_ls_number_reflns 6311
_refine_ls_number_restraints 0
_refine_ls_restrained_S_all 0.997
_refine_ls_R_factor_all 0.1423
_refine_ls_R_factor_gt 0.0585
_refine_ls_shift/su_max 0.000
_refine_ls_shift/su_mean 0.000
_refine_ls_structure_factor_coef Fsqd
_refine_ls_weighting_details 'w=1/[\s^2^(Fo^2^)+(0.0469P)^2^] where P=(Fo^2^+2Fc^2^)/3'
_refine_ls_weighting_scheme calc
_refine_ls_wR_factor_gt 0.1029
_refine_ls_wR_factor_ref 0.1305
_reflns_Friedel_coverage 0.000
_reflns_number_gt 3142
_reflns_number_total 6311
_reflns_threshold_expression 'I > 2\s(I)'
_cod_data_source_file d3cc06031d2.cif
_cod_data_source_block 1_CCDC1
_cod_depositor_comments 'Adding full bibliography for 7132645--7132649.cif.'
_cod_original_cell_volume 2778.3(7)
_cod_database_code 7132646
_shelx_shelxl_version_number 2018/3
_shelx_space_group_comment
;
The symmetry employed for this shelxl refinement is uniquely defined
by the following loop, which should always be used as a source of
symmetry information in preference to the above space-group names.
They are only intended as comments.
;
_olex2_refinement_description
;
1. Fixed Uiso
 At 1.2 times of:
  All C(H) groups
2.a Aromatic/amide H refined with riding coordinates:
 C00H(H00H), C00I(H00I), C00J(H00J), C00K(H00K), C00L(H00L), C00M(H00M),
 C00N(H00N), C00O(H00O), C00P(H00P), C00Q(H00Q), C00R(H00R), C00S(H00S),
 C00T(H00T), C00U(H00U), C00V(H00V), C00W(H00W), C00X(H00X), C00Y(H00Y),
 C00Z(H00Z), C010(H010), C011(H011), C012(H012), C013(H013), C014(H014),
 C015(H015), C016(H016), C017(H017)
;
_olex2_submission_special_instructions 'No special instructions were received'

loop_
_space_group_symop_operation_xyz
'x, y, z'
'-x, y+1/2, -z+1/2'
'-x, -y, -z'
'x, -y-1/2, z-1/2'

loop_
_atom_site_label
_atom_site_type_symbol
_atom_site_fract_x
_atom_site_fract_y
_atom_site_fract_z
_atom_site_U_iso_or_equiv
_atom_site_adp_type
_atom_site_occupancy
_atom_site_site_symmetry_order
_atom_site_calc_flag
_atom_site_refinement_flags_posn
_atom_site_refinement_flags_adp
_atom_site_refinement_flags_occupancy
_atom_site_disorder_assembly
_atom_site_disorder_group
O001 O 0.95741(11) 0.02784(18) 0.32998(8) 0.0593(5) Uani 1 1 d . . . . .
N002 N 0.56319(11) 0.8541(2) 0.36485(8) 0.0368(4) Uani 1 1 d . . . . .
N003 N 0.70426(12) 0.9605(2) 0.40458(8) 0.0392(5) Uani 1 1 d . . . . .
N004 N 0.90095(13) 0.3413(2) 0.32976(9) 0.0497(5) Uani 1 1 d . . . . .
C005 C 0.63208(14) 1.0569(2) 0.41527(9) 0.0359(5) Uani 1 1 d . . . . .
C006 C 0.54375(14) 0.9926(2) 0.39117(9) 0.0350(5) Uani 1 1 d . . . . .
C007 C 0.71689(15) 0.7097(2) 0.35686(9) 0.0359(5) Uani 1 1 d . . . . .
C008 C 0.66216(15) 0.8401(2) 0.37471(10) 0.0370(5) Uani 1 1 d . . . . .
C009 C 0.44294(14) 1.0474(2) 0.38529(10) 0.0361(5) Uani 1 1 d . . . . .
C00A C 0.49123(14) 0.7479(2) 0.33455(10) 0.0358(5) Uani 1 1 d . . . . .
C00B C 0.65883(15) 1.2028(2) 0.44812(9) 0.0379(5) Uani 1 1 d . . . . .
C00C C 0.98916(15) 0.1207(3) 0.37886(11) 0.0423(6) Uani 1 1 d . . . . .
C00D C 0.96110(15) 0.2757(3) 0.37996(11) 0.0410(6) Uani 1 1 d . . . . .
C00E C 0.91828(15) 0.1038(3) 0.27763(11) 0.0449(6) Uani 1 1 d . . . . .
C00F C 0.88747(15) 0.2566(3) 0.27700(11) 0.0428(6) Uani 1 1 d . . . . .
C00G C 0.83789(16) 0.4689(3) 0.33595(10) 0.0429(6) Uani 1 1 d . . . . .
C00H C 0.39007(16) 1.0982(3) 0.33194(11) 0.0465(6) Uani 1 1 d . . . . .
H00H H 0.416808 1.094750 0.299040 0.056 Uiso 1 1 calc R . . . .
C00I C 0.81039(15) 0.7400(3) 0.35090(10) 0.0463(6) Uani 1 1 d . . . . .
H00I H 0.833135 0.842051 0.354204 0.056 Uiso 1 1 calc R . . . .
C00J C 0.47222(16) 0.7382(3) 0.27461(10) 0.0449(6) Uani 1 1 d . . . . .
H00J H 0.504639 0.801863 0.253116 0.054 Uiso 1 1 calc R . . . .
C00K C 0.68463(16) 0.5563(3) 0.35015(10) 0.0468(6) Uani 1 1 d . . . . .
H00K H 0.621797 0.532981 0.352508 0.056 Uiso 1 1 calc R . . . .
C00L C 0.74486(16) 0.4381(3) 0.34002(10) 0.0483(6) Uani 1 1 d . . . . .
H00L H 0.722123 0.336049 0.335890 0.058 Uiso 1 1 calc R . . . .
C00M C 0.86993(16) 0.6216(3) 0.34020(11) 0.0499(6) Uani 1 1 d . . . . .
H00M H 0.931789 0.644641 0.335826 0.060 Uiso 1 1 calc R . . . .
C00N C 0.59386(16) 1.3171(3) 0.45534(11) 0.0487(6) Uani 1 1 d . . . . .
H00N H 0.528704 1.303433 0.438872 0.058 Uiso 1 1 calc R . . . .
C00O C 0.25626(16) 1.1580(3) 0.37461(14) 0.0550(7) Uani 1 1 d . . . . .
H00O H 0.194091 1.196071 0.371149 0.066 Uiso 1 1 calc R . . . .
C00P C 0.75588(17) 1.2290(3) 0.47362(11) 0.0520(7) Uani 1 1 d . . . . .
H00P H 0.801354 1.154470 0.469386 0.062 Uiso 1 1 calc R . . . .
C00Q C 0.40410(17) 0.6323(3) 0.24638(12) 0.0527(7) Uani 1 1 d . . . . .
H00Q H 0.391265 0.623999 0.205675 0.063 Uiso 1 1 calc R . . . .
C00R C 0.44157(16) 0.6566(3) 0.36655(11) 0.0487(6) Uani 1 1 d . . . . .
H00R H 0.453604 0.665929 0.407212 0.058 Uiso 1 1 calc R . . . .
C00S C 1.04766(16) 0.0517(3) 0.42680(12) 0.0534(7) Uani 1 1 d . . . . .
H00S H 1.065181 -0.052439 0.425081 0.064 Uiso 1 1 calc R . . . .
C00T C 1.08065(17) 0.1365(3) 0.47764(12) 0.0578(7) Uani 1 1 d . . . . .
H00T H 1.119743 0.089929 0.510343 0.069 Uiso 1 1 calc R . . . .
C00U C 0.29726(16) 1.1545(3) 0.32681(12) 0.0537(7) Uani 1 1 d . . . . .
H00U H 0.262640 1.190025 0.290650 0.064 Uiso 1 1 calc R . . . .
C00V C 0.39972(17) 1.0498(3) 0.43278(11) 0.0588(7) Uani 1 1 d . . . . .
H00V H 0.433495 1.013473 0.469028 0.071 Uiso 1 1 calc R . . . .
C00W C 0.91061(16) 0.0188(3) 0.22693(13) 0.0573(7) Uani 1 1 d . . . . .
H00W H 0.932635 -0.083601 0.228515 0.069 Uiso 1 1 calc R . . . .
C00X C 0.35565(17) 0.5402(3) 0.27777(13) 0.0583(7) Uani 1 1 d . . . . .
H00X H 0.310030 0.469246 0.258483 0.070 Uiso 1 1 calc R . . . .
C00Y C 0.84728(17) 0.3224(3) 0.22318(12) 0.0564(7) Uani 1 1 d . . . . .
H00Y H 0.826035 0.425266 0.221454 0.068 Uiso 1 1 calc R . . . .
C00Z C 0.86993(17) 0.0867(3) 0.17360(13) 0.0612(7) Uani 1 1 d . . . . .
H00Z H 0.864215 0.029887 0.139058 0.073 Uiso 1 1 calc R . . . .
C010 C 0.37435(17) 0.5522(3) 0.33804(13) 0.0603(7) Uani 1 1 d . . . . .
H010 H 0.341312 0.489319 0.359442 0.072 Uiso 1 1 calc R . . . .
C011 C 0.71983(19) 1.4749(3) 0.51176(11) 0.0589(7) Uani 1 1 d . . . . .
H011 H 0.739970 1.565057 0.533104 0.071 Uiso 1 1 calc R . . . .
C012 C 0.62457(18) 1.4516(3) 0.48676(11) 0.0579(7) Uani 1 1 d . . . . .
H012 H 0.579754 1.527326 0.490936 0.069 Uiso 1 1 calc R . . . .
C013 C 0.78529(18) 1.3624(3) 0.50474(12) 0.0609(7) Uani 1 1 d . . . . .
H013 H 0.850315 1.377118 0.521335 0.073 Uiso 1 1 calc R . . . .
C014 C 0.99606(18) 0.3586(3) 0.43075(12) 0.0600(7) Uani 1 1 d . . . . .
H014 H 0.979698 0.463299 0.432577 0.072 Uiso 1 1 calc R . . . .
C015 C 0.83809(18) 0.2374(3) 0.17162(12) 0.0623(7) Uani 1 1 d . . . . .
H015 H 0.810269 0.283038 0.135745 0.075 Uiso 1 1 calc R . . . .
C016 C 1.05508(18) 0.2891(3) 0.47911(12) 0.0612(7) Uani 1 1 d . . . . .
H016 H 1.077480 0.347440 0.512968 0.073 Uiso 1 1 calc R . . . .
C017 C 0.30754(17) 1.1052(3) 0.42723(13) 0.0643(8) Uani 1 1 d . . . . .
H017 H 0.279933 1.106614 0.459808 0.077 Uiso 1 1 calc R . . . .

loop_
_atom_site_aniso_label
_atom_site_aniso_U_11
_atom_site_aniso_U_22
_atom_site_aniso_U_33
_atom_site_aniso_U_23
_atom_site_aniso_U_13
_atom_site_aniso_U_12
O001 0.0695(11) 0.0377(9) 0.0653(13) -0.0027(9) 0.0034(10) 0.0064(9)
N002 0.0306(10) 0.0387(11) 0.0407(12) -0.0037(9) 0.0068(9) -0.0006(9)
N003 0.0332(10) 0.0375(11) 0.0464(12) -0.0029(9) 0.0081(9) 0.0028(9)
N004 0.0521(12) 0.0446(12) 0.0487(13) -0.0061(10) 0.0029(11) 0.0177(10)
C005 0.0326(12) 0.0376(13) 0.0365(14) 0.0000(11) 0.0056(10) 0.0039(10)
C006 0.0344(12) 0.0368(13) 0.0334(13) -0.0014(10) 0.0066(10) 0.0020(10)
C007 0.0334(12) 0.0363(13) 0.0374(14) 0.0010(10) 0.0065(10) 0.0036(10)
C008 0.0332(12) 0.0361(13) 0.0416(14) 0.0010(11) 0.0082(11) -0.0009(10)
C009 0.0305(12) 0.0379(13) 0.0395(14) -0.0019(11) 0.0068(11) -0.0010(10)
C00A 0.0279(11) 0.0348(12) 0.0433(15) -0.0020(11) 0.0049(11) 0.0015(10)
C00B 0.0367(13) 0.0407(13) 0.0362(14) 0.0010(11) 0.0077(11) 0.0001(11)
C00C 0.0353(12) 0.0412(14) 0.0519(17) 0.0003(12) 0.0125(12) 0.0004(11)
C00D 0.0338(12) 0.0402(14) 0.0492(16) 0.0004(12) 0.0097(12) 0.0038(11)
C00E 0.0348(13) 0.0420(14) 0.0580(18) -0.0022(13) 0.0106(12) 0.0007(11)
C00F 0.0373(13) 0.0396(14) 0.0519(16) -0.0030(12) 0.0106(12) 0.0008(11)
C00G 0.0419(13) 0.0391(14) 0.0457(15) -0.0036(11) 0.0055(12) 0.0093(11)
C00H 0.0414(14) 0.0538(15) 0.0450(16) 0.0032(12) 0.0111(12) -0.0018(12)
C00I 0.0389(13) 0.0340(13) 0.0667(17) -0.0020(12) 0.0132(12) 0.0014(11)
C00J 0.0484(14) 0.0420(14) 0.0444(16) -0.0028(12) 0.0103(12) -0.0013(12)
C00K 0.0340(12) 0.0420(15) 0.0651(18) 0.0018(12) 0.0127(12) -0.0029(11)
C00L 0.0493(15) 0.0329(13) 0.0619(18) -0.0036(12) 0.0101(13) -0.0006(12)
C00M 0.0354(13) 0.0430(15) 0.0735(19) -0.0004(13) 0.0172(13) 0.0021(11)
C00N 0.0388(13) 0.0479(15) 0.0595(17) -0.0072(13) 0.0108(12) 0.0028(12)
C00O 0.0313(13) 0.0461(15) 0.089(2) 0.0000(15) 0.0163(15) 0.0023(11)
C00P 0.0439(14) 0.0464(15) 0.0616(18) -0.0088(13) 0.0031(13) 0.0051(12)
C00Q 0.0523(15) 0.0522(16) 0.0483(16) -0.0113(13) -0.0004(14) 0.0062(13)
C00R 0.0454(14) 0.0532(15) 0.0490(16) 0.0014(13) 0.0137(13) -0.0030(13)
C00S 0.0474(14) 0.0491(15) 0.0649(19) 0.0137(15) 0.0146(14) 0.0104(13)
C00T 0.0498(15) 0.0663(19) 0.0573(19) 0.0109(15) 0.0118(14) 0.0135(14)
C00U 0.0374(14) 0.0515(16) 0.0664(19) 0.0138(14) -0.0015(14) 0.0001(12)
C00V 0.0389(14) 0.094(2) 0.0446(16) 0.0106(15) 0.0103(12) 0.0086(14)
C00W 0.0471(15) 0.0500(16) 0.075(2) -0.0175(15) 0.0146(15) 0.0039(12)
C00X 0.0402(14) 0.0493(16) 0.084(2) -0.0156(16) 0.0104(15) -0.0068(12)
C00Y 0.0618(16) 0.0461(15) 0.0582(19) -0.0009(14) 0.0069(15) 0.0057(13)
C00Z 0.0508(16) 0.073(2) 0.059(2) -0.0187(16) 0.0124(15) -0.0016(15)
C010 0.0512(16) 0.0557(17) 0.078(2) -0.0034(16) 0.0234(16) -0.0146(14)
C011 0.0631(18) 0.0520(16) 0.0605(18) -0.0195(14) 0.0110(15) -0.0071(14)
C012 0.0571(16) 0.0509(16) 0.0688(19) -0.0116(14) 0.0207(15) 0.0068(13)
C013 0.0468(15) 0.0579(17) 0.071(2) -0.0169(15) -0.0027(14) -0.0011(14)
C014 0.0686(17) 0.0504(16) 0.0564(19) -0.0037(14) 0.0036(15) 0.0143(14)
C015 0.0620(17) 0.070(2) 0.0532(18) -0.0015(16) 0.0099(14) -0.0032(15)
C016 0.0668(17) 0.0647(19) 0.0483(17) -0.0059(14) 0.0044(14) 0.0103(15)
C017 0.0407(15) 0.090(2) 0.068(2) -0.0009(17) 0.0229(15) 0.0084(15)

loop_
_atom_type_symbol
_atom_type_description
_atom_type_scat_dispersion_real
_atom_type_scat_dispersion_imag
_atom_type_scat_source
C C 0.0033 0.0016 'International Tables Vol C Tables 4.2.6.8 and 6.1.1.4'
H H 0.0000 0.0000 'International Tables Vol C Tables 4.2.6.8 and 6.1.1.4'
N N 0.0061 0.0033 'International Tables Vol C Tables 4.2.6.8 and 6.1.1.4'
O O 0.0106 0.0060 'International Tables Vol C Tables 4.2.6.8 and 6.1.1.4'

loop_
_geom_angle_atom_site_label_1
_geom_angle_atom_site_label_2
_geom_angle_atom_site_label_3
_geom_angle
_geom_angle_site_symmetry_1
_geom_angle_site_symmetry_3
_geom_angle_publ_flag
C00C O001 C00E 116.84(18) . . ?
C006 N002 C00A 124.65(16) . . ?
C008 N002 C006 107.18(17) . . ?
C008 N002 C00A 128.16(17) . . ?
C008 N003 C005 107.13(17) . . ?
C00D N004 C00G 119.83(19) . . ?
C00F N004 C00D 117.64(19) . . ?
C00F N004 C00G 120.77(18) . . ?
N003 C005 C00B 118.94(18) . . ?
C006 C005 N003 109.62(18) . . ?
C006 C005 C00B 131.44(19) . . ?
N002 C006 C009 120.66(18) . . ?
C005 C006 N002 105.62(17) . . ?
C005 C006 C009 133.52(19) . . ?
C00I C007 C008 117.6(2) . . ?
C00K C007 C008 124.51(19) . . ?
C00K C007 C00I 117.7(2) . . ?
N002 C008 C007 127.02(19) . . ?
N003 C008 N002 110.44(18) . . ?
N003 C008 C007 122.52(18) . . ?
C00H C009 C006 120.5(2) . . ?
C00H C009 C00V 118.0(2) . . ?
C00V C009 C006 121.5(2) . . ?
C00J C00A N002 120.1(2) . . ?
C00J C00A C00R 120.7(2) . . ?
C00R C00A N002 119.2(2) . . ?
C00N C00B C005 124.18(19) . . ?
C00N C00B C00P 117.4(2) . . ?
C00P C00B C005 118.46(19) . . ?
O001 C00C C00D 121.5(2) . . ?
C00S C00C O001 117.0(2) . . ?
C00S C00C C00D 121.5(2) . . ?
C00C C00D N004 119.4(2) . . ?
C014 C00D N004 123.3(2) . . ?
C014 C00D C00C 117.3(2) . . ?
C00F C00E O001 121.3(2) . . ?
C00W C00E O001 116.8(2) . . ?
C00W C00E C00F 122.0(2) . . ?
C00E C00F N004 119.9(2) . . ?
C00E C00F C00Y 117.7(2) . . ?
C00Y C00F N004 122.4(2) . . ?
C00L C00G N004 119.5(2) . . ?
C00L C00G C00M 119.0(2) . . ?
C00M C00G N004 121.5(2) . . ?
C009 C00H C00U 120.6(2) . . ?
C00M C00I C007 121.3(2) . . ?
C00A C00J C00Q 119.1(2) . . ?
C00L C00K C007 120.7(2) . . ?
C00G C00L C00K 121.0(2) . . ?
C00I C00M C00G 120.2(2) . . ?
C00B C00N C012 120.9(2) . . ?
C017 C00O C00U 119.2(2) . . ?
C013 C00P C00B 121.2(2) . . ?
C00X C00Q C00J 120.5(2) . . ?
C010 C00R C00A 119.6(2) . . ?
C00C C00S C00T 120.2(2) . . ?
C016 C00T C00S 119.0(2) . . ?
C00O C00U C00H 120.5(2) . . ?
C017 C00V C009 121.0(2) . . ?
C00E C00W C00Z 119.4(2) . . ?
C00Q C00X C010 119.9(2) . . ?
C00F C00Y C015 121.0(2) . . ?
C015 C00Z C00W 119.9(3) . . ?
C00R C010 C00X 120.1(2) . . ?
C012 C011 C013 118.8(2) . . ?
C011 C012 C00N 121.0(2) . . ?
C00P C013 C011 120.8(2) . . ?
C00D C014 C016 121.3(2) . . ?
C00Z C015 C00Y 120.0(3) . . ?
C00T C016 C014 120.7(3) . . ?
C00O C017 C00V 120.7(2) . . ?

loop_
_geom_bond_atom_site_label_1
_geom_bond_atom_site_label_2
_geom_bond_distance
_geom_bond_site_symmetry_2
_geom_bond_publ_flag
O001 C00C 1.383(3) . ?
O001 C00E 1.388(3) . ?
N002 C006 1.392(2) . ?
N002 C008 1.382(2) . ?
N002 C00A 1.435(2) . ?
N003 C005 1.384(2) . ?
N003 C008 1.314(2) . ?
N004 C00D 1.407(3) . ?
N004 C00F 1.406(3) . ?
N004 C00G 1.442(3) . ?
C005 C006 1.375(3) . ?
C005 C00B 1.472(3) . ?
C006 C009 1.487(3) . ?
C007 C008 1.474(3) . ?
C007 C00I 1.393(3) . ?
C007 C00K 1.390(3) . ?
C009 C00H 1.376(3) . ?
C009 C00V 1.382(3) . ?
C00A C00J 1.368(3) . ?
C00A C00R 1.379(3) . ?
C00B C00N 1.383(3) . ?
C00B C00P 1.397(3) . ?
C00C C00D 1.389(3) . ?
C00C C00S 1.373(3) . ?
C00D C014 1.378(3) . ?
C00E C00F 1.380(3) . ?
C00E C00W 1.373(3) . ?
C00F C00Y 1.381(3) . ?
C00G C00L 1.375(3) . ?
C00G C00M 1.382(3) . ?
C00H C00U 1.387(3) . ?
C00I C00M 1.380(3) . ?
C00J C00Q 1.384(3) . ?
C00K C00L 1.381(3) . ?
C00N C012 1.384(3) . ?
C00O C00U 1.369(3) . ?
C00O C017 1.361(3) . ?
C00P C013 1.370(3) . ?
C00Q C00X 1.364(3) . ?
C00R C010 1.371(3) . ?
C00S C00T 1.383(3) . ?
C00T C016 1.360(3) . ?
C00V C017 1.375(3) . ?
C00W C00Z 1.380(3) . ?
C00X C010 1.377(4) . ?
C00Y C015 1.388(3) . ?
C00Z C015 1.366(3) . ?
C011 C012 1.368(3) . ?
C011 C013 1.375(3) . ?
C014 C016 1.385(3) . ?
